data_4125626
loop_
_publ_author_name
'Ke, Chun-Hung'
'Chen, Chien-Hong'
'Tsai, Ming-Li'
'Wang, Hsuan-Chi'
'Tsai, Fu-Te'
'Chiang, Yun-Wei'
'Shih, Wei-Chih'
'Bohle, D. Scott'
'Liaw, Wen-Feng'

_publ_section_title
;
 {Fe(NO)2}(9) Dinitrosyl Iron Complex Acting as a Vehicle for the NO
 Radical.
;
_journal_issue 1
_journal_name_full 'Journal of the American Chemical Society'
_journal_page_first 67
_journal_page_last 70
_journal_paper_doi 10.1021/jacs.6b11454
_journal_volume 139
_journal_year 2017
_chemical_formula_moiety 'C28 H40 Fe N4 O2'
_chemical_formula_sum 'C28 H40 Fe N4 O2'
_chemical_formula_weight 520.49
_chemical_name_systematic
;
 ?
;
_space_group_IT_number 62
_symmetry_cell_setting orthorhombic
_symmetry_space_group_name_Hall '-P 2c 2n'
_symmetry_space_group_name_H-M 'P n a m'
_atom_sites_solution_hydrogens geom
_atom_sites_solution_primary direct
_atom_sites_solution_secondary difmap
_audit_creation_method SHELXL-97
_cell_angle_alpha 90.000(5)
_cell_angle_beta 90.000(5)
_cell_angle_gamma 90.000(5)
_cell_formula_units_Z 4
_cell_length_a 12.478(5)
_cell_length_b 10.528(5)
_cell_length_c 21.296(5)
_cell_measurement_reflns_used 6847
_cell_measurement_temperature 200(2)
_cell_measurement_theta_max 25.04
_cell_measurement_theta_min 2.53
_cell_volume 2797.6(19)
_computing_molecular_graphics 'Ortep-3 for Windows (Farrugia, 1997)'
_computing_publication_material 'WinGX publication routines (Farrugia, 1999)'
_computing_structure_refinement 'SHELXL-97 (Sheldrick, 1997)'
_computing_structure_solution 'SIR97 (Giacovazzo et al, 1997)'
_diffrn_ambient_temperature 200(2)
_diffrn_measured_fraction_theta_full 0.996
_diffrn_measured_fraction_theta_max 0.996
_diffrn_measurement_device_type 'Bruker APEX2'
_diffrn_radiation_monochromator graphite
_diffrn_radiation_source 'fine-focus sealed tube'
_diffrn_radiation_type MoK\a
_diffrn_radiation_wavelength 0.71069
_diffrn_reflns_av_R_equivalents 0.0326
_diffrn_reflns_av_sigmaI/netI 0.0249
_diffrn_reflns_limit_h_max 14
_diffrn_reflns_limit_h_min -14
_diffrn_reflns_limit_k_max 12
_diffrn_reflns_limit_k_min -12
_diffrn_reflns_limit_l_max 25
_diffrn_reflns_limit_l_min -25
_diffrn_reflns_number 15995
_diffrn_reflns_theta_full 25.07
_diffrn_reflns_theta_max 25.07
_diffrn_reflns_theta_min 2.16
_exptl_absorpt_coefficient_mu 0.569
_exptl_absorpt_correction_T_max 0.8802
_exptl_absorpt_correction_T_min 0.7337
_exptl_absorpt_correction_type multi-scan
_exptl_crystal_colour black
_exptl_crystal_density_diffrn 1.236
_exptl_crystal_density_method 'not measured'
_exptl_crystal_description prism
_exptl_crystal_F_000 1112
_exptl_crystal_size_max 0.58
_exptl_crystal_size_mid 0.41
_exptl_crystal_size_min 0.23
_refine_diff_density_max 0.728
_refine_diff_density_min -0.462
_refine_diff_density_rms '0.161 *********************************************************'
_refine_ls_extinction_method none
_refine_ls_goodness_of_fit_ref 1.190
_refine_ls_hydrogen_treatment constr
_refine_ls_matrix_type full
_refine_ls_number_parameters 163
_refine_ls_number_reflns 2554
_refine_ls_number_restraints 0
_refine_ls_restrained_S_all 1.190
_refine_ls_R_factor_all 0.0477
_refine_ls_R_factor_gt 0.0371
_refine_ls_shift/su_max 0.000
_refine_ls_shift/su_mean 0.000
_refine_ls_structure_factor_coef Fsqd
_refine_ls_weighting_details 'calc w=1/[\s^2^(Fo^2^)+(0.0625P)^2^+1.3692P] where P=(Fo^2^+2Fc^2^)/3'
_refine_ls_weighting_scheme calc
_refine_ls_wR_factor_gt 0.1027
_refine_ls_wR_factor_ref 0.1189
_reflns_number_gt 2241
_reflns_number_total 2554
_reflns_threshold_expression >2sigma(I)
_cod_data_source_file ja6b11454_si_002.cif
_cod_data_source_block 1-Iso
_cod_database_code 4125626

loop_
_symmetry_equiv_pos_as_xyz
'x, y, z'
'-x, -y, z+1/2'
'x+1/2, -y+1/2, -z+1/2'
'-x+1/2, y+1/2, -z'
'-x, -y, -z'
'x, y, -z-1/2'
'-x-1/2, y-1/2, z-1/2'
'x-1/2, -y-1/2, z'

loop_
_atom_site_label
_atom_site_type_symbol
_atom_site_fract_x
_atom_site_fract_y
_atom_site_fract_z
_atom_site_U_iso_or_equiv
_atom_site_adp_type
_atom_site_occupancy
_atom_site_symmetry_multiplicity
_atom_site_calc_flag
_atom_site_refinement_flags
C1 C 0.39311(16) 0.0875(2) 0.62442(10) 0.0214(5) Uani 1 1 d .
C2 C 0.42269(17) 0.1807(2) 0.58094(10) 0.0245(5) Uani 1 1 d .
C3 C 0.48137(19) 0.3006(2) 0.60008(11) 0.0296(5) Uani 1 1 d .
H3 H 0.4942 0.2962 0.6464 0.035 Uiso 1 1 calc R
C4 C 0.4138(2) 0.4182(3) 0.58713(14) 0.0486(7) Uani 1 1 d .
H4A H 0.4533 0.4941 0.6003 0.073 Uiso 1 1 calc R
H4B H 0.3465 0.4126 0.6106 0.073 Uiso 1 1 calc R
H4C H 0.3983 0.4235 0.5421 0.073 Uiso 1 1 calc R
C5 C 0.5903(2) 0.3105(3) 0.56777(15) 0.0502(8) Uani 1 1 d .
H5A H 0.6319 0.2334 0.5761 0.075 Uiso 1 1 calc R
H5B H 0.6290 0.3845 0.5841 0.075 Uiso 1 1 calc R
H5C H 0.5799 0.3200 0.5224 0.075 Uiso 1 1 calc R
C6 C 0.39558(19) 0.1599(3) 0.51817(11) 0.0330(6) Uani 1 1 d .
H6 H 0.4145 0.2216 0.4876 0.040 Uiso 1 1 calc R
C7 C 0.3420(2) 0.0517(3) 0.49973(11) 0.0356(6) Uani 1 1 d .
H7 H 0.3241 0.0395 0.4568 0.043 Uiso 1 1 calc R
C8 C 0.31430(19) -0.0388(2) 0.54352(11) 0.0325(6) Uani 1 1 d .
H8 H 0.2779 -0.1133 0.5302 0.039 Uiso 1 1 calc R
C9 C 0.33841(17) -0.0235(2) 0.60680(10) 0.0260(5) Uani 1 1 d .
C10 C 0.3064(2) -0.1243(2) 0.65420(12) 0.0363(6) Uani 1 1 d .
H10 H 0.3272 -0.0929 0.6968 0.044 Uiso 1 1 calc R
C11 C 0.3659(3) -0.2481(4) 0.64255(19) 0.076 Uani 1 1 d .
H11A H 0.3441 -0.3111 0.6740 0.114 Uiso 1 1 calc R
H11B H 0.4432 -0.2333 0.6457 0.114 Uiso 1 1 calc R
H11C H 0.3486 -0.2797 0.6005 0.114 Uiso 1 1 calc R
C12 C 0.1858(2) -0.1478(4) 0.65455(17) 0.0635(10) Uani 1 1 d .
H12A H 0.1686 -0.2133 0.6856 0.095 Uiso 1 1 calc R
H12B H 0.1629 -0.1762 0.6128 0.095 Uiso 1 1 calc R
H12C H 0.1484 -0.0689 0.6654 0.095 Uiso 1 1 calc R
C13 C 0.50412(16) 0.06998(19) 0.71544(9) 0.0201(5) Uani 1 1 d .
C14 C 0.59951(19) 0.0254(3) 0.67929(11) 0.0350(6) Uani 1 1 d .
H14A H 0.5848 0.0320 0.6342 0.053 Uiso 1 1 calc R
H14B H 0.6147 -0.0633 0.6901 0.053 Uiso 1 1 calc R
H14C H 0.6616 0.0782 0.6899 0.053 Uiso 1 1 calc R
N1 N 0.1910(2) 0.1598(3) 0.7500 0.0259(6) Uani 1 2 d S
N2 N 0.3451(2) 0.3529(3) 0.7500 0.0266(6) Uani 1 2 d S
N3 N 0.41396(13) 0.10497(16) 0.69049(8) 0.0188(4) Uani 1 1 d .
O1 O 0.09521(19) 0.1665(3) 0.7500 0.0466(7) Uani 1 2 d S
O2 O 0.3594(2) 0.4647(2) 0.7500 0.0453(7) Uani 1 2 d S
Fe1 Fe 0.31956(3) 0.19880(4) 0.7500 0.01947(17) Uani 1 2 d S

loop_
_atom_site_aniso_label
_atom_site_aniso_U_11
_atom_site_aniso_U_22
_atom_site_aniso_U_33
_atom_site_aniso_U_23
_atom_site_aniso_U_13
_atom_site_aniso_U_12
C1 0.0217(10) 0.0253(12) 0.0172(10) -0.0041(8) -0.0002(8) 0.0043(9)
C2 0.0261(11) 0.0270(13) 0.0204(11) 0.0001(9) 0.0006(9) 0.0022(9)
C3 0.0369(13) 0.0289(14) 0.0229(12) 0.0034(9) 0.0011(10) -0.0034(10)
C4 0.0611(19) 0.0342(16) 0.0504(17) 0.0036(12) -0.0062(14) 0.0049(13)
C5 0.0466(17) 0.0497(19) 0.0544(19) -0.0023(14) 0.0116(14) -0.0163(14)
C6 0.0364(13) 0.0432(15) 0.0195(11) 0.0038(10) 0.0022(10) 0.0023(11)
C7 0.0388(14) 0.0498(17) 0.0182(12) -0.0099(11) -0.0013(10) 0.0025(12)
C8 0.0357(13) 0.0343(15) 0.0276(13) -0.0121(10) -0.0027(10) -0.0006(10)
C9 0.0287(12) 0.0247(13) 0.0244(12) -0.0051(9) -0.0020(9) 0.0014(9)
C10 0.0525(16) 0.0272(14) 0.0293(13) -0.0008(10) -0.0063(11) -0.0090(11)
C11 0.082 0.066 0.081 0.0280(19) 0.011(2) 0.016(2)
C12 0.062(2) 0.068(2) 0.060(2) 0.0174(18) 0.0046(16) -0.0244(17)
C13 0.0230(11) 0.0158(11) 0.0215(11) -0.0018(8) 0.0019(9) 0.0010(8)
C14 0.0302(12) 0.0492(16) 0.0257(12) -0.0036(11) 0.0026(10) 0.0135(11)
N1 0.0248(15) 0.0292(16) 0.0238(14) 0.000 0.000 0.0017(11)
N2 0.0304(14) 0.0240(17) 0.0255(14) 0.000 0.000 0.0013(12)
N3 0.0234(9) 0.0169(9) 0.0160(9) -0.0002(7) -0.0003(7) 0.0000(7)
O1 0.0210(13) 0.068(2) 0.0507(17) 0.000 0.000 0.0019(12)
O2 0.0546(16) 0.0215(15) 0.0598(18) 0.000 0.000 -0.0024(12)
Fe1 0.0206(3) 0.0202(3) 0.0176(3) 0.000 0.000 0.00279(17)

loop_
_atom_type_symbol
_atom_type_description
_atom_type_scat_dispersion_real
_atom_type_scat_dispersion_imag
_atom_type_scat_source
C C 0.0033 0.0016 'International Tables Vol C Tables 4.2.6.8 and 6.1.1.4'
H H 0.0000 0.0000 'International Tables Vol C Tables 4.2.6.8 and 6.1.1.4'
N N 0.0061 0.0033 'International Tables Vol C Tables 4.2.6.8 and 6.1.1.4'
O O 0.0106 0.0060 'International Tables Vol C Tables 4.2.6.8 and 6.1.1.4'
Fe Fe 0.3463 0.8444 'International Tables Vol C Tables 4.2.6.8 and 6.1.1.4'

loop_
_geom_angle_atom_site_label_1
_geom_angle_atom_site_label_2
_geom_angle_atom_site_label_3
_geom_angle
_geom_angle_site_symmetry_1
_geom_angle_site_symmetry_3
C2 C1 C9 122.4(2) . .
C2 C1 N3 120.55(19) . .
C9 C1 N3 117.04(19) . .
C6 C2 C1 117.4(2) . .
C6 C2 C3 120.3(2) . .
C1 C2 C3 122.3(2) . .
C2 C3 C4 111.2(2) . .
C2 C3 C5 111.5(2) . .
C4 C3 C5 110.8(2) . .
C2 C3 H3 107.7 . .
C4 C3 H3 107.7 . .
C5 C3 H3 107.7 . .
C3 C4 H4A 109.5 . .
C3 C4 H4B 109.5 . .
H4A C4 H4B 109.5 . .
C3 C4 H4C 109.5 . .
H4A C4 H4C 109.5 . .
H4B C4 H4C 109.5 . .
C3 C5 H5A 109.5 . .
C3 C5 H5B 109.5 . .
H5A C5 H5B 109.5 . .
C3 C5 H5C 109.5 . .
H5A C5 H5C 109.5 . .
H5B C5 H5C 109.5 . .
C7 C6 C2 121.3(2) . .
C7 C6 H6 119.3 . .
C2 C6 H6 119.3 . .
C8 C7 C6 120.0(2) . .
C8 C7 H7 120.0 . .
C6 C7 H7 120.0 . .
C7 C8 C9 121.5(2) . .
C7 C8 H8 119.3 . .
C9 C8 H8 119.3 . .
C8 C9 C1 117.4(2) . .
C8 C9 C10 120.5(2) . .
C1 C9 C10 122.1(2) . .
C9 C10 C11 111.2(2) . .
C9 C10 C12 112.1(2) . .
C11 C10 C12 110.1(3) . .
C9 C10 H10 107.7 . .
C11 C10 H10 107.7 . .
C12 C10 H10 107.7 . .
C10 C11 H11A 109.5 . .
C10 C11 H11B 109.5 . .
H11A C11 H11B 109.5 . .
C10 C11 H11C 109.5 . .
H11A C11 H11C 109.5 . .
H11B C11 H11C 109.5 . .
C10 C12 H12A 109.5 . .
C10 C12 H12B 109.5 . .
H12A C12 H12B 109.5 . .
C10 C12 H12C 109.5 . .
H12A C12 H12C 109.5 . .
H12B C12 H12C 109.5 . .
N3 C13 C13 114.17(11) . 6_557
N3 C13 C14 124.70(19) . .
C13 C13 C14 121.03(12) 6_557 .
C13 C14 H14A 109.5 . .
C13 C14 H14B 109.5 . .
H14A C14 H14B 109.5 . .
C13 C14 H14C 109.5 . .
H14A C14 H14C 109.5 . .
H14B C14 H14C 109.5 . .
O1 N1 Fe1 162.3(3) . .
O2 N2 Fe1 177.5(3) . .
C13 N3 C1 121.29(17) . .
C13 N3 Fe1 113.14(13) . .
C1 N3 Fe1 125.25(13) . .
N2 Fe1 N1 115.45(14) . .
N2 Fe1 N3 111.88(9) . .
N1 Fe1 N3 116.74(9) . .
N2 Fe1 N3 111.88(9) . 6_557
N1 Fe1 N3 116.74(9) . 6_557
N3 Fe1 N3 79.00(10) . 6_557

loop_
_geom_bond_atom_site_label_1
_geom_bond_atom_site_label_2
_geom_bond_distance
_geom_bond_site_symmetry_2
C1 C2 1.399(3) .
C1 C9 1.404(3) .
C1 N3 1.443(3) .
C2 C6 1.396(3) .
C2 C3 1.515(3) .
C3 C4 1.523(3) .
C3 C5 1.527(4) .
C3 H3 1.0000 .
C4 H4A 0.9800 .
C4 H4B 0.9800 .
C4 H4C 0.9800 .
C5 H5A 0.9800 .
C5 H5B 0.9800 .
C5 H5C 0.9800 .
C6 C7 1.378(4) .
C6 H6 0.9500 .
C7 C8 1.377(4) .
C7 H7 0.9500 .
C8 C9 1.390(3) .
C8 H8 0.9500 .
C9 C10 1.518(3) .
C10 C11 1.520(5) .
C10 C12 1.525(4) .
C10 H10 1.0000 .
C11 H11A 0.9800 .
C11 H11B 0.9800 .
C11 H11C 0.9800 .
C12 H12A 0.9800 .
C12 H12B 0.9800 .
C12 H12C 0.9800 .
C13 N3 1.298(3) .
C13 C13 1.472(4) 6_557
C13 C14 1.493(3) .
C14 H14A 0.9800 .
C14 H14B 0.9800 .
C14 H14C 0.9800 .
N1 O1 1.197(3) .
N1 Fe1 1.656(3) .
N2 O2 1.190(4) .
N2 Fe1 1.654(3) .
N3 Fe1 1.9923(17) .
Fe1 N3 1.9923(17) 6_557
